data_7215206
loop_
_publ_author_name
'Zhang, Jian-Wei'
'Zhao, Cui-Cui'
'Zhao, Yin-Ping'
'Xu, Hai-Qun'
'Du, Zi-Yi'
'Jiang, Hai-Long'

_publ_section_title
;
 Metal--organic frameworks with improved moisture stability based on a
 phosphonate monoester: effect of auxiliary N-donor ligands on framework
 dimensionality
;
_journal_issue 29
_journal_name_full CrystEngComm
_journal_page_first 6635
_journal_paper_doi 10.1039/c4ce00655k
_journal_volume 16
_journal_year 2014
_chemical_formula_sum 'C18 H24 O6 P2'
_chemical_formula_weight 398.31
_chemical_name_systematic
; 
 ? 
;
_space_group_IT_number 2
_symmetry_cell_setting triclinic
_symmetry_space_group_name_Hall '-P 1'
_symmetry_space_group_name_H-M 'P -1'
_atom_sites_solution_hydrogens geom
_atom_sites_solution_primary direct
_atom_sites_solution_secondary difmap
_audit_creation_method SHELXL-97
_cell_angle_alpha 71.162(2)
_cell_angle_beta 67.620(2)
_cell_angle_gamma 84.036(2)
_cell_formula_units_Z 1
_cell_length_a 7.6515(2)
_cell_length_b 8.0147(2)
_cell_length_c 9.3307(2)
_cell_measurement_temperature 296(2)
_cell_volume 500.64(2)
_computing_cell_refinement 'Bruker XSCANS'
_computing_data_collection 'Bruker XSCANS'
_computing_data_reduction 'Bruker SHELXTL'
_computing_molecular_graphics 'Bruker SHELXTL'
_computing_publication_material 'Bruker SHELXTL'
_computing_structure_refinement 'SHELXL-97 (Sheldrick, 1997)'
_computing_structure_solution 'SHELXS-97 (Sheldrick, 1990)'
_diffrn_ambient_temperature 296(2)
_diffrn_measured_fraction_theta_full 0.983
_diffrn_measured_fraction_theta_max 0.983
_diffrn_measurement_device_type 'Bruker P4'
_diffrn_measurement_method '\w scans'
_diffrn_radiation_monochromator graphite
_diffrn_radiation_source 'fine-focus sealed tube'
_diffrn_radiation_type MoK\a
_diffrn_radiation_wavelength 0.71073
_diffrn_reflns_av_R_equivalents 0.0271
_diffrn_reflns_av_sigmaI/netI 0.0438
_diffrn_reflns_limit_h_max 8
_diffrn_reflns_limit_h_min -9
_diffrn_reflns_limit_k_max 9
_diffrn_reflns_limit_k_min -10
_diffrn_reflns_limit_l_max 11
_diffrn_reflns_limit_l_min -12
_diffrn_reflns_number 4320
_diffrn_reflns_theta_full 27.44
_diffrn_reflns_theta_max 27.44
_diffrn_reflns_theta_min 3.55
_exptl_absorpt_coefficient_mu 0.247
_exptl_crystal_colour colourless
_exptl_crystal_density_diffrn 1.321
_exptl_crystal_density_method 'not measured'
_exptl_crystal_description block
_exptl_crystal_F_000 210
_exptl_crystal_size_max 0.150
_exptl_crystal_size_mid 0.150
_exptl_crystal_size_min 0.080
_refine_diff_density_max 0.296
_refine_diff_density_min -0.243
_refine_diff_density_rms 0.045
_refine_ls_extinction_method none
_refine_ls_goodness_of_fit_ref 1.042
_refine_ls_hydrogen_treatment mixed
_refine_ls_matrix_type full
_refine_ls_number_parameters 118
_refine_ls_number_reflns 2254
_refine_ls_number_restraints 0
_refine_ls_restrained_S_all 1.042
_refine_ls_R_factor_all 0.0854
_refine_ls_R_factor_gt 0.0518
_refine_ls_shift/su_max 0.000
_refine_ls_shift/su_mean 0.000
_refine_ls_structure_factor_coef Fsqd
_refine_ls_weighting_details 'calc w=1/[\s^2^(Fo^2^)+(0.0568P)^2^+0.0983P] where P=(Fo^2^+2Fc^2^)/3'
_refine_ls_weighting_scheme calc
_refine_ls_wR_factor_gt 0.1208
_refine_ls_wR_factor_ref 0.1383
_reflns_number_gt 1431
_reflns_number_total 2254
_reflns_threshold_expression >2sigma(I)
_cod_data_source_file c4ce00655k2.cif
_cod_data_source_block 1
_cod_depositor_comments
;
The following automatic conversions were performed:

'_symmetry_cell_setting' value 'Triclinic' changed to 'triclinic'
according to
/usr/data/users/saulius/crontab/automatic-downloads/rss-feeds/RSC/lib/dictionaries/cif_core.dic
dictionary named 'cif_core.dic' version 2.4.2 from 2011-04-26.

Automatic conversion script
Id: cif_fix_values 2281 2013-09-26 08:29:07Z andrius 

 Adding full bibliography for 7215201--7215208.cif.
;
_cod_original_sg_symbol_H-M P-1
_cod_database_code 7215206

loop_
_symmetry_equiv_pos_as_xyz
'x, y, z'
'-x, -y, -z'

loop_
_atom_site_label
_atom_site_type_symbol
_atom_site_fract_x
_atom_site_fract_y
_atom_site_fract_z
_atom_site_U_iso_or_equiv
_atom_site_adp_type
_atom_site_occupancy
_atom_site_symmetry_multiplicity
_atom_site_calc_flag
_atom_site_refinement_flags
P1 P 0.07640(10) 0.00688(10) 0.26205(8) 0.0553(3) Uani 1 1 d .
C1 C -0.1739(4) 0.2697(3) 0.2418(3) 0.0569(7) Uani 1 1 d .
C2 C -0.3599(4) 0.2138(4) 0.3279(4) 0.0662(8) Uani 1 1 d .
H2A H -0.4014 0.1139 0.3190 0.079 Uiso 1 1 calc R
C3 C -0.4859(4) 0.3035(4) 0.4274(4) 0.0619(7) Uani 1 1 d .
H3A H -0.6105 0.2623 0.4836 0.074 Uiso 1 1 calc R
C4 C -0.4322(3) 0.4528(3) 0.4457(3) 0.0487(6) Uani 1 1 d .
C5 C -0.2447(4) 0.5088(4) 0.3569(4) 0.0697(8) Uani 1 1 d .
H5A H -0.2027 0.6092 0.3647 0.084 Uiso 1 1 calc R
C6 C -0.1194(4) 0.4192(4) 0.2576(4) 0.0740(9) Uani 1 1 d .
H6A H 0.0049 0.4608 0.2001 0.089 Uiso 1 1 calc R
C7 C -0.0328(4) 0.1655(4) 0.1405(3) 0.0655(8) Uani 1 1 d .
H7A H 0.0628 0.2450 0.0489 0.079 Uiso 1 1 calc R
H7B H -0.0970 0.1062 0.0982 0.079 Uiso 1 1 calc R
C8 C 0.3383(6) -0.2219(6) 0.1910(5) 0.1111(14) Uani 1 1 d .
H8A H 0.4360 -0.1681 0.2051 0.133 Uiso 1 1 calc R
H8B H 0.2647 -0.3026 0.2958 0.133 Uiso 1 1 calc R
C9 C 0.4237(6) -0.3170(5) 0.0805(5) 0.1091(13) Uani 1 1 d .
H9A H 0.5041 -0.4042 0.1202 0.164 Uiso 1 1 calc R
H9B H 0.4977 -0.2379 -0.0234 0.164 Uiso 1 1 calc R
H9C H 0.3278 -0.3741 0.0689 0.164 Uiso 1 1 calc R
O1 O -0.0643(2) -0.1205(2) 0.4037(2) 0.0611(5) Uani 1 1 d .
O2 O 0.1976(2) 0.1031(3) 0.3100(2) 0.0684(6) Uani 1 1 d .
H2B H 0.1424 0.1013 0.4050 0.103 Uiso 1 1 calc R
O3 O 0.2154(3) -0.0845(3) 0.1377(2) 0.0708(6) Uani 1 1 d .

loop_
_atom_site_aniso_label
_atom_site_aniso_U_11
_atom_site_aniso_U_22
_atom_site_aniso_U_33
_atom_site_aniso_U_23
_atom_site_aniso_U_13
_atom_site_aniso_U_12
P1 0.0561(4) 0.0655(5) 0.0498(4) -0.0309(3) -0.0167(3) 0.0100(3)
C1 0.0647(17) 0.0576(15) 0.0512(15) -0.0217(13) -0.0230(13) 0.0131(13)
C2 0.0677(18) 0.0656(17) 0.082(2) -0.0420(16) -0.0305(16) 0.0081(14)
C3 0.0513(15) 0.0641(17) 0.0789(19) -0.0374(15) -0.0210(14) 0.0036(12)
C4 0.0502(14) 0.0466(13) 0.0508(14) -0.0165(11) -0.0204(12) 0.0066(11)
C5 0.0603(16) 0.0557(16) 0.082(2) -0.0319(15) -0.0041(15) -0.0066(13)
C6 0.0582(16) 0.0676(18) 0.081(2) -0.0301(16) -0.0015(15) -0.0045(14)
C7 0.0716(17) 0.0742(18) 0.0542(16) -0.0318(15) -0.0214(14) 0.0193(15)
C8 0.127(3) 0.136(3) 0.090(3) -0.063(2) -0.059(2) 0.084(3)
C9 0.121(3) 0.107(3) 0.103(3) -0.048(2) -0.044(3) 0.049(2)
O1 0.0656(11) 0.0635(11) 0.0610(11) -0.0293(9) -0.0208(9) -0.0047(9)
O2 0.0557(10) 0.0939(14) 0.0580(11) -0.0342(11) -0.0108(9) -0.0121(10)
O3 0.0760(12) 0.0882(14) 0.0592(12) -0.0425(11) -0.0288(10) 0.0350(11)

loop_
_atom_type_symbol
_atom_type_description
_atom_type_scat_dispersion_real
_atom_type_scat_dispersion_imag
_atom_type_scat_source
C C 0.0033 0.0016 'International Tables Vol C Tables 4.2.6.8 and 6.1.1.4'
H H 0.0000 0.0000 'International Tables Vol C Tables 4.2.6.8 and 6.1.1.4'
O O 0.0106 0.0060 'International Tables Vol C Tables 4.2.6.8 and 6.1.1.4'
P P 0.1023 0.0942 'International Tables Vol C Tables 4.2.6.8 and 6.1.1.4'

loop_
_geom_angle_atom_site_label_1
_geom_angle_atom_site_label_2
_geom_angle_atom_site_label_3
_geom_angle
_geom_angle_site_symmetry_3
O1 P1 O2 113.65(10) .
O1 P1 O3 112.12(11) .
O2 P1 O3 107.11(10) .
O1 P1 C7 111.89(13) .
O2 P1 C7 109.01(13) .
O3 P1 C7 102.36(11) .
C6 C1 C2 117.3(2) .
C6 C1 C7 121.3(3) .
C2 C1 C7 121.3(3) .
C1 C2 C3 121.3(3) .
C2 C3 C4 122.0(2) .
C3 C4 C5 116.2(2) .
C3 C4 C4 121.7(3) 2_466
C5 C4 C4 122.1(3) 2_466
C6 C5 C4 121.7(3) .
C1 C6 C5 121.6(3) .
C1 C7 P1 110.05(18) .
C9 C8 O3 112.7(3) .
C8 O3 P1 119.18(18) .

loop_
_geom_bond_atom_site_label_1
_geom_bond_atom_site_label_2
_geom_bond_distance
_geom_bond_site_symmetry_2
P1 O1 1.4903(19) .
P1 O2 1.5303(19) .
P1 O3 1.5687(17) .
P1 C7 1.780(3) .
C1 C6 1.378(4) .
C1 C2 1.379(4) .
C1 C7 1.517(3) .
C2 C3 1.383(3) .
C3 C4 1.385(3) .
C4 C5 1.391(3) .
C4 C4 1.486(4) 2_466
C5 C6 1.379(3) .
C8 C9 1.401(4) .
C8 O3 1.460(4) .
